data_4108095
loop_
_publ_author_name
'Wen-Qiong Wu'
'Qian Peng'
'Da-Xuan Dong'
'Xue-Long Hou'
'Yun-Dong Wu'

_publ_section_title
;
 A Dramatic Switch of Enantioselectivity in Asymmetric Heck Reaction by
 Benzylic Substituents of Ligands
;
_journal_name_full 'Journal of the American Chemical Society'
_journal_page_first 9717
_journal_page_last 9725
_journal_paper_doi 10.1021/ja7104174
_journal_volume 130
_journal_year 2008
_chemical_absolute_configuration ad
_chemical_formula_sum 'C25 H27 Cl2 N O1.5 P Pd'
_chemical_formula_weight 573.75
_chemical_name_systematic
; 
 ? 
;
_space_group_IT_number 19
_symmetry_cell_setting orthorhombic
_symmetry_space_group_name_Hall 'P 2ac 2ab'
_symmetry_space_group_name_H-M 'P 21 21 21'
_atom_sites_solution_hydrogens geom
_atom_sites_solution_primary direct
_atom_sites_solution_secondary difmap
_audit_creation_method SHELXL-97
_cell_angle_alpha 90.00
_cell_angle_beta 90.00
_cell_angle_gamma 90.00
_cell_formula_units_Z 4
_cell_length_a 10.0957(6)
_cell_length_b 14.0633(8)
_cell_length_c 19.3858(11)
_cell_measurement_reflns_used 4385
_cell_measurement_temperature 293(2)
_cell_measurement_theta_max 46.350
_cell_measurement_theta_min 5.104
_cell_volume 2752.4(3)
_computing_cell_refinement 'Bruker SMART'
_computing_data_collection 'Bruker SMART'
_computing_data_reduction 'Bruker SHELXTL'
_computing_molecular_graphics 'Bruker SHELXTL'
_computing_publication_material 'Bruker SHELXTL'
_computing_structure_refinement 'SHELXL-97 (Sheldrick, 1997)'
_computing_structure_solution 'SHELXS-97 (Sheldrick, 1990)'
_diffrn_ambient_temperature 293(2)
_diffrn_measured_fraction_theta_full 0.994
_diffrn_measured_fraction_theta_max 0.994
_diffrn_measurement_device_type 'CCD area detector'
_diffrn_measurement_method 'phi and omega scans'
_diffrn_radiation_monochromator graphite
_diffrn_radiation_source 'fine-focus sealed tube'
_diffrn_radiation_type MoK\a
_diffrn_radiation_wavelength 0.71073
_diffrn_reflns_av_R_equivalents 0.0599
_diffrn_reflns_av_sigmaI/netI 0.0676
_diffrn_reflns_limit_h_max 11
_diffrn_reflns_limit_h_min -13
_diffrn_reflns_limit_k_max 17
_diffrn_reflns_limit_k_min -18
_diffrn_reflns_limit_l_max 25
_diffrn_reflns_limit_l_min -23
_diffrn_reflns_number 16714
_diffrn_reflns_theta_full 27.50
_diffrn_reflns_theta_max 27.50
_diffrn_reflns_theta_min 1.79
_exptl_absorpt_coefficient_mu 0.944
_exptl_absorpt_correction_T_max 1.00000
_exptl_absorpt_correction_T_min 0.77014
_exptl_absorpt_correction_type empirical
_exptl_crystal_colour yellow
_exptl_crystal_density_diffrn 1.385
_exptl_crystal_description prismatic
_exptl_crystal_F_000 1164
_exptl_crystal_size_max 0.360
_exptl_crystal_size_mid 0.321
_exptl_crystal_size_min 0.114
_refine_diff_density_max 0.863
_refine_diff_density_min -0.299
_refine_diff_density_rms 0.106
_refine_ls_abs_structure_details 'Flack H D (1983), Acta Cryst. A39, 876-881'
_refine_ls_abs_structure_Flack 0.00(4)
_refine_ls_extinction_method none
_refine_ls_goodness_of_fit_ref 1.029
_refine_ls_hydrogen_treatment mixed
_refine_ls_matrix_type full
_refine_ls_number_parameters 294
_refine_ls_number_reflns 6247
_refine_ls_number_restraints 3
_refine_ls_restrained_S_all 1.088
_refine_ls_R_factor_all 0.0556
_refine_ls_R_factor_gt 0.0449
_refine_ls_shift/su_max 0.170
_refine_ls_shift/su_mean 0.149
_refine_ls_structure_factor_coef Fsqd
_refine_ls_weighting_details 'calc w=1/[\s^2^(Fo^2^)+(0.0544P)^2^+0.0000P] where P=(Fo^2^+2Fc^2^)/3'
_refine_ls_weighting_scheme calc
_refine_ls_wR_factor_gt 0.1156
_refine_ls_wR_factor_ref 0.1197
_reflns_number_gt 5047
_reflns_number_total 6247
_reflns_threshold_expression >2sigma(I)
_cod_data_source_file ja7104174-file004.cif
_cod_data_source_block cd26507
_cod_original_formula_sum 'C25 H27 Cl2 N O1.50 P Pd'
_cod_database_code 4108095

loop_
_symmetry_equiv_pos_as_xyz
'x, y, z'
'-x+1/2, -y, z+1/2'
'-x, y+1/2, -z+1/2'
'x+1/2, -y+1/2, -z'

loop_
_atom_site_label
_atom_site_type_symbol
_atom_site_fract_x
_atom_site_fract_y
_atom_site_fract_z
_atom_site_U_iso_or_equiv
_atom_site_adp_type
_atom_site_occupancy
_atom_site_symmetry_multiplicity
_atom_site_calc_flag
_atom_site_refinement_flags
Pd Pd 0.4501(2) 0.20398(16) 0.32931(10) 0.0372(7) Uani 1 1 d .
P P 0.6716(8) 0.2070(6) 0.3155(3) 0.0381(17) Uani 1 1 d .
Cl1 Cl 0.2175(8) 0.2140(6) 0.3374(4) 0.0547(19) Uani 1 1 d .
Cl2 Cl 0.4425(10) 0.2655(7) 0.2209(4) 0.060(2) Uani 1 1 d .
O1 O 0.500(2) 0.1232(15) 0.5349(10) 0.050(6) Uani 1 1 d .
O2 O 0.15(2) 0.275(14) 0.134(11) 0.40(13) Uiso 0.50 1 d PD
N1 N 0.453(3) 0.1451(15) 0.4255(11) 0.039(5) Uani 1 1 d .
C1 C 0.369(3) 0.063(2) 0.4455(16) 0.047(8) Uani 1 1 d .
H1 H 0.2767 0.0766 0.4345 0.056 Uiso 1 1 calc R
C2 C 0.387(4) 0.061(2) 0.5224(17) 0.053(8) Uani 1 1 d .
H2A H 0.3080 0.0850 0.5454 0.063 Uiso 1 1 calc R
H2B H 0.4044 -0.0029 0.5386 0.063 Uiso 1 1 calc R
C3 C 0.523(3) 0.1679(19) 0.4772(14) 0.039(7) Uani 1 1 d .
C4 C 0.638(3) 0.234(2) 0.4762(14) 0.043(7) Uani 1 1 d .
H4A H 0.6536 0.2592 0.5220 0.052 Uiso 1 1 calc R
H4B H 0.6210 0.2863 0.4449 0.052 Uiso 1 1 calc R
C5 C 0.755(3) 0.176(2) 0.4521(15) 0.042(7) Uani 1 1 d .
C6 C 0.838(4) 0.137(2) 0.5008(16) 0.053(9) Uani 1 1 d .
H6 H 0.8243 0.1521 0.5469 0.063 Uiso 1 1 calc R
C7 C 0.940(4) 0.076(2) 0.4842(19) 0.060(9) Uani 1 1 d .
H7 H 0.9936 0.0496 0.5183 0.072 Uiso 1 1 calc R
C8 C 0.960(4) 0.055(2) 0.416(2) 0.066(10) Uani 1 1 d .
H8 H 1.0280 0.0136 0.4042 0.079 Uiso 1 1 calc R
C9 C 0.881(3) 0.094(2) 0.3655(19) 0.056(9) Uani 1 1 d .
H9 H 0.8965 0.0790 0.3194 0.067 Uiso 1 1 calc R
C10 C 0.776(3) 0.156(2) 0.3833(14) 0.040(7) Uani 1 1 d .
C11 C 0.415(3) -0.025(2) 0.4043(18) 0.056(9) Uani 1 1 d .
H11 H 0.4156 -0.0074 0.3554 0.068 Uiso 1 1 calc R
C12 C 0.553(4) -0.056(2) 0.4235(18) 0.065(9) Uani 1 1 d .
H12A H 0.5503 -0.0938 0.4647 0.097 Uiso 1 1 calc R
H12B H 0.6076 -0.0011 0.4312 0.097 Uiso 1 1 calc R
H12C H 0.5903 -0.0932 0.3866 0.097 Uiso 1 1 calc R
C13 C 0.315(5) -0.106(3) 0.413(3) 0.109(17) Uani 1 1 d .
H13A H 0.3276 -0.1515 0.3766 0.163 Uiso 1 1 calc R
H13B H 0.2270 -0.0809 0.4108 0.163 Uiso 1 1 calc R
H13C H 0.3291 -0.1362 0.4567 0.163 Uiso 1 1 calc R
C14 C 0.718(3) 0.142(2) 0.2378(14) 0.041(7) Uani 1 1 d .
C15 C 0.788(4) 0.184(2) 0.1852(15) 0.056(9) Uani 1 1 d .
H15 H 0.8140 0.2471 0.1884 0.067 Uiso 1 1 calc R
C16 C 0.821(4) 0.131(3) 0.1274(19) 0.071(11) Uani 1 1 d .
H16 H 0.8685 0.1579 0.0912 0.085 Uiso 1 1 calc R
C17 C 0.782(4) 0.035(3) 0.124(2) 0.070(11) Uani 1 1 d .
H17 H 0.8035 -0.0015 0.0856 0.084 Uiso 1 1 calc R
C18 C 0.713(4) -0.007(3) 0.1781(19) 0.062(9) Uani 1 1 d .
H18 H 0.6904 -0.0712 0.1764 0.075 Uiso 1 1 calc R
C19 C 0.679(3) 0.047(2) 0.2333(18) 0.057(9) Uani 1 1 d .
H19 H 0.6295 0.0197 0.2688 0.069 Uiso 1 1 calc R
C20 C 0.738(3) 0.327(2) 0.3084(15) 0.047(8) Uani 1 1 d .
C21 C 0.876(4) 0.340(3) 0.3029(17) 0.059(9) Uani 1 1 d .
H21 H 0.9336 0.2879 0.3049 0.071 Uiso 1 1 calc R
C22 C 0.926(5) 0.432(3) 0.294(2) 0.077(13) Uani 1 1 d .
H22 H 1.0168 0.4408 0.2911 0.093 Uiso 1 1 calc R
C23 C 0.845(6) 0.508(4) 0.291(2) 0.086(15) Uani 1 1 d .
H23 H 0.8795 0.5687 0.2848 0.103 Uiso 1 1 calc R
C24 C 0.713(6) 0.493(3) 0.297(2) 0.086(15) Uani 1 1 d .
H24 H 0.6579 0.5462 0.2955 0.103 Uiso 1 1 calc R
C25 C 0.656(4) 0.405(2) 0.3052(17) 0.058(10) Uani 1 1 d .
H25 H 0.5650 0.3988 0.3084 0.069 Uiso 1 1 calc R
H2C H 0.12(4) 0.311(19) 0.178(13) 0.30(9) Uiso 0.50 1 d PD
H2D H 0.17(19) 0.30(7) 0.09(6) 0.4(8) Uiso 0.50 1 d PD

loop_
_atom_site_aniso_label
_atom_site_aniso_U_11
_atom_site_aniso_U_22
_atom_site_aniso_U_33
_atom_site_aniso_U_23
_atom_site_aniso_U_13
_atom_site_aniso_U_12
Pd 0.0357(11) 0.0443(11) 0.0317(10) -0.0017(10) -0.0015(9) 0.0018(12)
P 0.036(4) 0.044(4) 0.034(4) -0.002(4) 0.000(3) 0.001(4)
Cl1 0.038(4) 0.074(5) 0.052(4) 0.000(5) -0.001(3) 0.006(4)
Cl2 0.057(5) 0.084(5) 0.040(4) 0.014(4) -0.005(4) 0.006(5)
O1 0.060(15) 0.058(12) 0.032(11) 0.003(9) -0.001(9) -0.001(11)
N1 0.038(13) 0.044(12) 0.034(12) 0.002(10) 0.004(12) 0.000(13)
C1 0.045(19) 0.044(17) 0.052(19) 0.002(14) -0.002(15) 0.001(15)
C2 0.06(2) 0.052(18) 0.048(19) 0.006(15) 0.012(17) 0.002(17)
C3 0.045(19) 0.042(14) 0.031(14) -0.002(11) 0.003(13) 0.007(13)
C4 0.05(2) 0.044(17) 0.033(15) -0.007(12) -0.010(13) 0.005(15)
C5 0.045(19) 0.042(16) 0.039(17) -0.003(12) -0.009(13) -0.009(14)
C6 0.06(2) 0.058(19) 0.037(18) 0.002(15) -0.006(16) -0.017(18)
C7 0.05(2) 0.061(19) 0.06(2) 0.017(17) -0.015(19) 0.01(2)
C8 0.038(19) 0.07(2) 0.09(3) 0.01(2) -0.01(2) 0.01(2)
C9 0.043(19) 0.07(2) 0.06(2) 0.003(18) 0.000(17) 0.000(17)
C10 0.037(17) 0.044(16) 0.038(16) 0.002(13) -0.005(13) 0.000(14)
C11 0.06(2) 0.054(19) 0.06(2) -0.001(16) -0.003(16) -0.008(17)
C12 0.07(2) 0.06(2) 0.07(2) -0.015(17) 0.00(2) 0.01(2)
C13 0.09(4) 0.07(3) 0.17(5) -0.03(3) -0.02(3) -0.01(3)
C14 0.038(17) 0.048(18) 0.035(15) -0.007(13) -0.001(13) 0.009(15)
C15 0.07(2) 0.050(19) 0.044(19) -0.003(14) 0.014(16) -0.003(17)
C16 0.08(3) 0.08(3) 0.05(2) -0.009(19) 0.02(2) -0.01(2)
C17 0.06(3) 0.08(3) 0.06(2) -0.03(2) 0.01(2) 0.01(2)
C18 0.07(2) 0.06(2) 0.07(2) -0.019(18) 0.007(19) -0.002(18)
C19 0.05(2) 0.06(2) 0.06(2) -0.007(16) 0.011(17) -0.012(18)
C20 0.05(2) 0.056(19) 0.037(16) 0.002(13) -0.004(13) -0.005(16)
C21 0.05(2) 0.07(2) 0.05(2) 0.002(17) -0.004(16) -0.012(19)
C22 0.07(3) 0.09(3) 0.07(3) 0.01(2) 0.00(2) -0.04(3)
C23 0.10(4) 0.07(3) 0.08(3) 0.02(2) -0.02(3) -0.03(3)
C24 0.12(4) 0.05(2) 0.09(3) 0.00(2) -0.03(3) 0.01(3)
C25 0.07(3) 0.040(18) 0.07(2) 0.007(15) -0.007(19) 0.006(18)

loop_
_atom_type_symbol
_atom_type_description
_atom_type_scat_dispersion_real
_atom_type_scat_dispersion_imag
_atom_type_scat_source
C C 0.0033 0.0016 'International Tables Vol C Tables 4.2.6.8 and 6.1.1.4'
H H 0.0000 0.0000 'International Tables Vol C Tables 4.2.6.8 and 6.1.1.4'
N N 0.0061 0.0033 'International Tables Vol C Tables 4.2.6.8 and 6.1.1.4'
O O 0.0106 0.0060 'International Tables Vol C Tables 4.2.6.8 and 6.1.1.4'
P P 0.1023 0.0942 'International Tables Vol C Tables 4.2.6.8 and 6.1.1.4'
Cl Cl 0.1484 0.1585 'International Tables Vol C Tables 4.2.6.8 and 6.1.1.4'
Pd Pd -0.9988 1.0072 'International Tables Vol C Tables 4.2.6.8 and 6.1.1.4'

loop_
_geom_angle_atom_site_label_1
_geom_angle_atom_site_label_2
_geom_angle_atom_site_label_3
_geom_angle
N1 Pd P 95.9(8)
N1 Pd Cl2 178.1(7)
P Pd Cl2 85.2(3)
N1 Pd Cl1 88.7(8)
P Pd Cl1 174.6(3)
Cl2 Pd Cl1 90.3(3)
C14 P C20 108.0(14)
C14 P C10 104.6(13)
C20 P C10 101.8(14)
C14 P Pd 110.0(10)
C20 P Pd 113.1(11)
C10 P Pd 118.4(10)
C3 O1 C2 107(2)
H2D O2 H2C 130(10)
H2D O2 H2D 0(10)
H2C O2 H2D 130(10)
C3 N1 C1 108(2)
C3 N1 Pd 129(2)
C1 N1 Pd 123.2(19)
N1 C1 C2 102(2)
N1 C1 C11 109(2)
C2 C1 C11 118(3)
N1 C1 H1 109.3
C2 C1 H1 109.4
C11 C1 H1 109.2
O1 C2 C1 104(2)
O1 C2 H2A 110.4
C1 C2 H2A 110.7
O1 C2 H2B 111.3
C1 C2 H2B 111.2
H2A C2 H2B 108.9
N1 C3 O1 117(3)
N1 C3 C4 126(3)
O1 C3 C4 117(2)
C3 C4 C5 106(2)
C3 C4 H4A 110.5
C5 C4 H4A 110.5
C3 C4 H4B 110.6
C5 C4 H4B 110.1
H4A C4 H4B 108.7
C6 C5 C10 119(3)
C6 C5 C4 119(3)
C10 C5 C4 122(3)
C5 C6 C7 123(3)
C5 C6 H6 118.3
C7 C6 H6 118.7
C8 C7 C6 118(3)
C8 C7 H7 121.1
C6 C7 H7 120.9
C7 C8 C9 121(4)
C7 C8 H8 119.2
C9 C8 H8 119.5
C8 C9 C10 120(3)
C8 C9 H9 119.8
C10 C9 H9 120.1
C9 C10 C5 118(3)
C9 C10 P 120(2)
C5 C10 P 122(2)
C12 C11 C1 112(3)
C12 C11 C13 112(3)
C1 C11 C13 110(3)
C12 C11 H11 108.0
C1 C11 H11 107.6
C13 C11 H11 107.0
C11 C12 H12A 109.4
C11 C12 H12B 109.9
H12A C12 H12B 109.5
C11 C12 H12C 109.1
H12A C12 H12C 109.5
H12B C12 H12C 109.5
C11 C13 H13A 110.1
C11 C13 H13B 109.8
H13A C13 H13B 109.5
C11 C13 H13C 108.6
H13A C13 H13C 109.5
H13B C13 H13C 109.5
C15 C14 C19 121(3)
C15 C14 P 122(2)
C19 C14 P 118(2)
C16 C15 C14 120(3)
C16 C15 H15 120.6
C14 C15 H15 119.9
C15 C16 C17 119(3)
C15 C16 H16 120.3
C17 C16 H16 120.8
C18 C17 C16 121(3)
C18 C17 H17 119.1
C16 C17 H17 119.9
C19 C18 C17 119(3)
C19 C18 H18 120.0
C17 C18 H18 120.8
C18 C19 C14 121(3)
C18 C19 H19 119.7
C14 C19 H19 119.5
C25 C20 C21 119(3)
C25 C20 P 122(3)
C21 C20 P 119(3)
C22 C21 C20 119(4)
C22 C21 H21 120.6
C20 C21 H21 120.6
C23 C22 C21 122(4)
C23 C22 H22 118.7
C21 C22 H22 119.3
C22 C23 C24 118(4)
C22 C23 H23 121.2
C24 C23 H23 120.7
C23 C24 C25 124(4)
C23 C24 H24 118.0
C25 C24 H24 118.2
C20 C25 C24 119(4)
C20 C25 H25 121.0
C24 C25 H25 120.3

loop_
_geom_bond_atom_site_label_1
_geom_bond_atom_site_label_2
_geom_bond_distance
Pd N1 2.04(2)
Pd P 2.253(8)
Pd Cl2 2.274(8)
Pd Cl1 2.357(8)
P C14 1.82(3)
P C20 1.81(3)
P C10 1.83(3)
O1 C3 1.31(3)
O1 C2 1.46(4)
O2 H2D 0.9(8)
O2 H2C 1.03(14)
O2 H2D 0.9(8)
N1 C3 1.27(4)
N1 C1 1.49(4)
C1 C2 1.50(4)
C1 C11 1.54(4)
C1 H1 0.9800
C2 H2A 0.9700
C2 H2B 0.9700
C3 C4 1.48(4)
C4 C5 1.51(4)
C4 H4A 0.9700
C4 H4B 0.9700
C5 C6 1.38(4)
C5 C10 1.38(4)
C6 C7 1.38(5)
C6 H6 0.9300
C7 C8 1.36(5)
C7 H7 0.9300
C8 C9 1.38(5)
C8 H8 0.9300
C9 C10 1.42(4)
C9 H9 0.9300
C11 C12 1.51(5)
C11 C13 1.52(5)
C11 H11 0.9800
C12 H12A 0.9600
C12 H12B 0.9600
C12 H12C 0.9600
C13 H13A 0.9600
C13 H13B 0.9600
C13 H13C 0.9600
C14 C15 1.38(4)
C14 C19 1.40(4)
C15 C16 1.39(4)
C15 H15 0.9300
C16 C17 1.41(5)
C16 H16 0.9300
C17 C18 1.39(5)
C17 H17 0.9300
C18 C19 1.35(4)
C18 H18 0.9300
C19 H19 0.9300
C20 C25 1.38(4)
C20 C21 1.41(5)
C21 C22 1.40(5)
C21 H21 0.9300
C22 C23 1.34(6)
C22 H22 0.9300
C23 C24 1.35(7)
C23 H23 0.9300
C24 C25 1.38(5)
C24 H24 0.9300
C25 H25 0.9300

loop_
_geom_torsion_atom_site_label_1
_geom_torsion_atom_site_label_2
_geom_torsion_atom_site_label_3
_geom_torsion_atom_site_label_4
_geom_torsion
N1 Pd P C14 123.2(12)
Cl2 Pd P C14 -55.1(11)
Cl1 Pd P C14 -89(3)
N1 Pd P C20 -115.9(12)
Cl2 Pd P C20 65.8(10)
Cl1 Pd P C20 32(3)
N1 Pd P C10 3.1(13)
Cl2 Pd P C10 -175.2(11)
Cl1 Pd P C10 151(3)
P Pd N1 C3 47(3)
Cl2 Pd N1 C3 170(21)
Cl1 Pd N1 C3 -130(3)
P Pd N1 C1 -132(2)
Cl2 Pd N1 C1 -9(25)
Cl1 Pd N1 C1 51(2)
C3 N1 C1 C2 12(3)
Pd N1 C1 C2 -169(2)
C3 N1 C1 C11 -113(3)
Pd N1 C1 C11 66(3)
C3 O1 C2 C1 12(3)
N1 C1 C2 O1 -14(3)
C11 C1 C2 O1 105(3)
C1 N1 C3 O1 -6(4)
Pd N1 C3 O1 175.3(19)
C1 N1 C3 C4 168(3)
Pd N1 C3 C4 -11(4)
C2 O1 C3 N1 -4(3)
C2 O1 C3 C4 -178(2)
N1 C3 C4 C5 -82(3)
O1 C3 C4 C5 91(3)
C3 C4 C5 C6 -95(3)
C3 C4 C5 C10 79(3)
C10 C5 C6 C7 -1(5)
C4 C5 C6 C7 173(3)
C5 C6 C7 C8 1(5)
C6 C7 C8 C9 0(5)
C7 C8 C9 C10 -1(5)
C8 C9 C10 C5 0(5)
C8 C9 C10 P -180(3)
C6 C5 C10 C9 1(4)
C4 C5 C10 C9 -174(3)
C6 C5 C10 P -179(2)
C4 C5 C10 P 6(4)
C14 P C10 C9 10(3)
C20 P C10 C9 -102(3)
Pd P C10 C9 133(2)
C14 P C10 C5 -170(3)
C20 P C10 C5 78(3)
Pd P C10 C5 -47(3)
N1 C1 C11 C12 66(3)
C2 C1 C11 C12 -49(4)
N1 C1 C11 C13 -169(3)
C2 C1 C11 C13 76(4)
C20 P C14 C15 -1(3)
C10 P C14 C15 -109(3)
Pd P C14 C15 123(3)
C20 P C14 C19 178(3)
C10 P C14 C19 70(3)
Pd P C14 C19 -58(3)
C19 C14 C15 C16 0(5)
P C14 C15 C16 180(3)
C14 C15 C16 C17 -1(6)
C15 C16 C17 C18 -1(6)
C16 C17 C18 C19 2(6)
C17 C18 C19 C14 -3(6)
C15 C14 C19 C18 2(5)
P C14 C19 C18 -178(3)
C14 P C20 C25 116(3)
C10 P C20 C25 -134(3)
Pd P C20 C25 -6(3)
C14 P C20 C21 -61(3)
C10 P C20 C21 49(3)
Pd P C20 C21 177(2)
C25 C20 C21 C22 0(5)
P C20 C21 C22 177(3)
C20 C21 C22 C23 0(6)
C21 C22 C23 C24 1(7)
C22 C23 C24 C25 -1(7)
C21 C20 C25 C24 0(5)
P C20 C25 C24 -177(3)
C23 C24 C25 C20 1(6)
